data_1564753
loop_
_publ_author_name
'Li, Kan'
'Li, Jing-jing'
'Zhao, Ni'
'Di, Bin'
'Ma, Ying'
'Xu, Li-li'

_publ_section_title
;
 Synthesis, crystal structures and properties of five novel coordination
 polymers and application in removing heavy metals from water
;
_journal_name_full 'Inorganica Chimica Acta'
_journal_page_first 119598
_journal_paper_doi 10.1016/j.ica.2020.119598
_journal_volume 507
_journal_year 2020
_chemical_formula_moiety 'C18 H15 N2 O4 Zn, 5(H2 O)'
_chemical_formula_sum 'C18 H25 N2 O9 Zn'
_chemical_formula_weight 478.77
_space_group_crystal_system monoclinic
_space_group_IT_number 14
_space_group_name_Hall '-P 2ybc'
_space_group_name_H-M_alt 'P 1 21/c 1'
_atom_sites_solution_hydrogens mixed
_atom_sites_solution_primary dual
_audit_contact_author_name
;
;
_audit_creation_date 2019-03-31
_audit_creation_method
;
Olex2 1.2
(compiled 2018.05.29 svn.r3508 for OlexSys, GUI svn.r5506)
;
_cell_angle_alpha 90
_cell_angle_beta 109.242(4)
_cell_angle_gamma 90
_cell_formula_units_Z 4
_cell_length_a 10.5548(4)
_cell_length_b 16.5762(5)
_cell_length_c 12.2879(5)
_cell_measurement_reflns_used 8696
_cell_measurement_temperature 99.99(10)
_cell_measurement_theta_max 30.9950
_cell_measurement_theta_min 2.0320
_cell_volume 2029.77(14)
_computing_cell_refinement 'CrysAlisPro 1.171.40.14a (Rigaku OD, 2018)'
_computing_data_collection 'CrysAlisPro 1.171.40.14a (Rigaku OD, 2018)'
_computing_data_reduction 'CrysAlisPro 1.171.40.14a (Rigaku OD, 2018)'
_computing_molecular_graphics 'Olex2 (Dolomanov et al., 2009)'
_computing_publication_material 'Olex2 (Dolomanov et al., 2009)'
_computing_structure_refinement 'ShelXL (Sheldrick, 2015)'
_computing_structure_solution 'ShelXT (Sheldrick, 2015)'
_diffrn_ambient_temperature 99.99(10)
_diffrn_measured_fraction_theta_full 0.999
_diffrn_measured_fraction_theta_max 0.779
_diffrn_measurement_device_type 'multiwire proportional'
_diffrn_measurement_method 'phi and omega scans'
_diffrn_radiation_monochromator graphite
_diffrn_radiation_type MoK\a
_diffrn_radiation_wavelength 0.71073
_diffrn_reflns_av_R_equivalents 0.0539
_diffrn_reflns_av_unetI/netI 0.0596
_diffrn_reflns_Laue_measured_fraction_full 0.999
_diffrn_reflns_Laue_measured_fraction_max 0.779
_diffrn_reflns_limit_h_max 13
_diffrn_reflns_limit_h_min -11
_diffrn_reflns_limit_k_max 19
_diffrn_reflns_limit_k_min -22
_diffrn_reflns_limit_l_max 15
_diffrn_reflns_limit_l_min -15
_diffrn_reflns_number 17493
_diffrn_reflns_point_group_measured_fraction_full 0.999
_diffrn_reflns_point_group_measured_fraction_max 0.779
_diffrn_reflns_theta_full 25.242
_diffrn_reflns_theta_max 30.977
_diffrn_reflns_theta_min 2.044
_exptl_absorpt_coefficient_mu 1.264
_exptl_absorpt_correction_T_max 1.00000
_exptl_absorpt_correction_T_min 0.73826
_exptl_absorpt_correction_type multi-scan
_exptl_absorpt_process_details
;
CrysAlisPro 1.171.40.14a (Rigaku Oxford Diffraction, 2018)
Empirical absorption correction using spherical harmonics,
 implemented in SCALE3 ABSPACK scaling algorithm.
;
_exptl_crystal_colour colourless
_exptl_crystal_colour_primary colourless
_exptl_crystal_density_diffrn 1.567
_exptl_crystal_description block
_exptl_crystal_F_000 996
_exptl_crystal_size_max 0.24
_exptl_crystal_size_mid 0.13
_exptl_crystal_size_min 0.10
_refine_diff_density_max 0.530
_refine_diff_density_min -0.428
_refine_diff_density_rms 0.086
_refine_ls_extinction_coef .
_refine_ls_extinction_method none
_refine_ls_goodness_of_fit_ref 1.062
_refine_ls_hydrogen_treatment constr
_refine_ls_matrix_type full
_refine_ls_number_parameters 271
_refine_ls_number_reflns 5030
_refine_ls_number_restraints 0
_refine_ls_restrained_S_all 1.062
_refine_ls_R_factor_all 0.0477
_refine_ls_R_factor_gt 0.0308
_refine_ls_shift/su_max 0.001
_refine_ls_shift/su_mean 0.000
_refine_ls_structure_factor_coef Fsqd
_refine_ls_weighting_details 'w=1/[\s^2^(Fo^2^)+(0.0268P)^2^+1.6769P] where P=(Fo^2^+2Fc^2^)/3'
_refine_ls_weighting_scheme calc
_refine_ls_wR_factor_gt 0.0701
_refine_ls_wR_factor_ref 0.0777
_reflns_Friedel_coverage 0.000
_reflns_Friedel_fraction_full .
_reflns_Friedel_fraction_max .
_reflns_number_gt 4134
_reflns_number_total 5030
_reflns_threshold_expression 'I > 2\s(I)'
_cod_data_source_file ICA-2020-507-119598.cif
_cod_data_source_block CP3
_cod_database_code 1564753
_shelx_shelxl_version_number 2018/3
_shelx_space_group_comment
;
The symmetry employed for this shelxl refinement is uniquely defined
by the following loop, which should always be used as a source of
symmetry information in preference to the above space-group names.
They are only intended as comments.
;
_shelx_estimated_absorpt_t_max 0.863
_shelx_estimated_absorpt_t_min 0.843
_olex2_refinement_description
;
1. Fixed Uiso
 At 1.2 times of:
  All C(H) groups, All C(H,H) groups
 At 1.5 times of:
  All O(H,H) groups
2.a Riding coordinates:
 O6(H6C,H6D), O9(H9A,H9B), O7(H7C,H7D), O5(H5A,H5B), O8(H8C,H8D)
2.b Secondary CH2 refined with riding coordinates:
 C7(H7A,H7B), C8(H8A,H8B), C6(H6A,H6B)
2.c Aromatic/amide H refined with riding coordinates:
 C16(H16), C11(H11), C1(H1), C2(H2), C12(H12), C13(H13), C10(H10), C4(H4),
 C5(H5)
;
_olex2_submission_special_instructions 'No special instructions were received'

loop_
_space_group_symop_operation_xyz
'x, y, z'
'-x, y+1/2, -z+1/2'
'-x, -y, -z'
'x, -y-1/2, z-1/2'

loop_
_atom_site_label
_atom_site_type_symbol
_atom_site_fract_x
_atom_site_fract_y
_atom_site_fract_z
_atom_site_U_iso_or_equiv
_atom_site_adp_type
_atom_site_occupancy
_atom_site_site_symmetry_order
_atom_site_calc_flag
_atom_site_refinement_flags_posn
_atom_site_refinement_flags_adp
_atom_site_refinement_flags_occupancy
_atom_site_disorder_assembly
_atom_site_disorder_group
Zn1 Zn 0.19891(2) 0.26283(2) 0.28499(2) 0.00936(7) Uani 1 1 d . . . . .
O1 O 0.09700(13) 0.32047(8) 0.37236(11) 0.0114(3) Uani 1 1 d . . . . .
O3 O 0.23390(13) 0.34077(8) 0.63190(11) 0.0122(3) Uani 1 1 d . . . . .
O2 O 0.25992(13) 0.41114(8) 0.39871(11) 0.0136(3) Uani 1 1 d . . . . .
O4 O 0.06786(13) 0.32493(8) 0.70310(11) 0.0121(3) Uani 1 1 d . . . . .
O6 O 0.83333(15) 0.35490(9) 0.76717(13) 0.0207(3) Uani 1 1 d . . . . .
H6C H 0.769224 0.380840 0.719725 0.031 Uiso 1 1 d R . . . .
H6D H 0.887124 0.338740 0.733335 0.031 Uiso 1 1 d R . . . .
O9 O 0.41839(15) 0.47171(9) 0.68186(12) 0.0191(3) Uani 1 1 d . . . . .
H9A H 0.367993 0.434584 0.642953 0.029 Uiso 1 1 d R . . . .
H9B H 0.386323 0.513964 0.660503 0.029 Uiso 1 1 d R . . . .
O7 O 0.85637(14) 0.27428(9) 0.41483(12) 0.0176(3) Uani 1 1 d . . . . .
H7C H 0.930480 0.290200 0.409144 0.026 Uiso 1 1 d R . . . .
H7D H 0.831340 0.231540 0.375364 0.026 Uiso 1 1 d R . . . .
O5 O 0.63202(14) 0.43757(9) 0.60798(13) 0.0191(3) Uani 1 1 d . . . . .
H5A H 0.562611 0.450121 0.624822 0.029 Uiso 1 1 d R . . . .
H5B H 0.677041 0.479871 0.606812 0.029 Uiso 1 1 d R . . . .
O8 O 0.63646(15) 0.37421(9) 0.39696(13) 0.0219(3) Uani 1 1 d . . . . .
H8C H 0.640258 0.393245 0.462182 0.033 Uiso 1 1 d R . . . .
H8D H 0.704398 0.343395 0.411512 0.033 Uiso 1 1 d R . . . .
N1 N 0.38092(16) 0.22888(9) 0.39364(13) 0.0110(3) Uani 1 1 d . . . . .
N2 N 0.78019(16) -0.16121(9) 0.33676(13) 0.0113(3) Uani 1 1 d . . . . .
C16 C 0.02340(18) 0.51575(11) 0.39733(16) 0.0100(3) Uani 1 1 d . . . . .
H16 H 0.040145 0.526592 0.327375 0.012 Uiso 1 1 calc R . . . .
C14 C 0.15252(18) 0.38917(11) 0.40839(15) 0.0095(3) Uani 1 1 d . . . . .
C3 C 0.63595(19) 0.18363(11) 0.54226(16) 0.0123(4) Uani 1 1 d . . . . .
C11 C 0.67128(19) -0.11342(11) 0.31438(16) 0.0126(4) Uani 1 1 d . . . . .
H11 H 0.604098 -0.116431 0.240665 0.015 Uiso 1 1 calc R . . . .
C17 C 0.05211(18) 0.43013(11) 0.56301(15) 0.0094(3) Uani 1 1 d . . . . .
C1 C 0.46770(19) 0.18812(11) 0.35463(16) 0.0131(4) Uani 1 1 d . . . . .
H1 H 0.441075 0.174621 0.275124 0.016 Uiso 1 1 calc R . . . .
C15 C 0.07485(18) 0.44572(11) 0.45904(15) 0.0091(3) Uani 1 1 d . . . . .
C9 C 0.75161(19) -0.05407(11) 0.50264(16) 0.0127(4) Uani 1 1 d . . . . .
C18 C 0.12214(18) 0.36016(11) 0.63628(15) 0.0098(3) Uani 1 1 d . . . . .
C7 C 0.82751(19) 0.08246(12) 0.58907(17) 0.0151(4) Uani 1 1 d . . . . .
H7A H 0.919089 0.072883 0.643425 0.018 Uiso 1 1 calc R . . . .
H7B H 0.834321 0.089651 0.511207 0.018 Uiso 1 1 calc R . . . .
C2 C 0.5934(2) 0.16518(12) 0.42509(17) 0.0146(4) Uani 1 1 d . . . . .
H2 H 0.651326 0.136646 0.393661 0.017 Uiso 1 1 calc R . . . .
C12 C 0.87440(19) -0.15607(11) 0.44162(16) 0.0129(4) Uani 1 1 d . . . . .
H12 H 0.951207 -0.189826 0.458530 0.015 Uiso 1 1 calc R . . . .
C8 C 0.7397(2) 0.00778(12) 0.58840(17) 0.0146(4) Uani 1 1 d . . . . .
H8A H 0.767900 -0.016522 0.666329 0.018 Uiso 1 1 calc R . . . .
H8B H 0.644777 0.024633 0.568669 0.018 Uiso 1 1 calc R . . . .
C13 C 0.8639(2) -0.10378(12) 0.52543(17) 0.0149(4) Uani 1 1 d . . . . .
H13 H 0.932746 -0.101629 0.598305 0.018 Uiso 1 1 calc R . . . .
C10 C 0.6538(2) -0.06026(12) 0.39473(16) 0.0139(4) Uani 1 1 d . . . . .
H10 H 0.575213 -0.027975 0.376317 0.017 Uiso 1 1 calc R . . . .
C4 C 0.5457(2) 0.22688(11) 0.58104(16) 0.0138(4) Uani 1 1 d . . . . .
H4 H 0.570141 0.241606 0.659996 0.017 Uiso 1 1 calc R . . . .
C5 C 0.4217(2) 0.24843(11) 0.50611(17) 0.0136(4) Uani 1 1 d . . . . .
H5 H 0.362664 0.278217 0.534929 0.016 Uiso 1 1 calc R . . . .
C6 C 0.7720(2) 0.15958(12) 0.62370(17) 0.0164(4) Uani 1 1 d . . . . .
H6A H 0.765682 0.152225 0.701696 0.020 Uiso 1 1 calc R . . . .
H6B H 0.835978 0.204104 0.627939 0.020 Uiso 1 1 calc R . . . .

loop_
_atom_site_aniso_label
_atom_site_aniso_U_11
_atom_site_aniso_U_22
_atom_site_aniso_U_33
_atom_site_aniso_U_23
_atom_site_aniso_U_13
_atom_site_aniso_U_12
Zn1 0.01066(11) 0.00937(11) 0.00853(11) -0.00109(7) 0.00382(8) -0.00013(8)
O1 0.0139(6) 0.0095(6) 0.0124(7) -0.0026(5) 0.0066(5) -0.0004(5)
O3 0.0122(6) 0.0130(7) 0.0121(7) 0.0018(5) 0.0046(5) 0.0021(5)
O2 0.0147(7) 0.0136(7) 0.0147(7) -0.0015(5) 0.0078(6) -0.0008(5)
O4 0.0149(7) 0.0121(7) 0.0107(7) 0.0031(5) 0.0058(5) 0.0029(5)
O6 0.0191(8) 0.0239(8) 0.0214(8) 0.0067(6) 0.0100(6) 0.0053(6)
O9 0.0187(7) 0.0148(7) 0.0220(8) 0.0008(5) 0.0041(6) -0.0016(6)
O7 0.0168(7) 0.0189(8) 0.0187(8) -0.0011(5) 0.0078(6) -0.0012(5)
O5 0.0172(7) 0.0152(7) 0.0266(8) 0.0010(6) 0.0095(6) -0.0005(5)
O8 0.0233(8) 0.0201(8) 0.0207(8) 0.0005(6) 0.0052(6) 0.0042(6)
N1 0.0110(7) 0.0110(8) 0.0112(8) -0.0013(6) 0.0040(6) -0.0011(6)
N2 0.0132(8) 0.0117(8) 0.0098(8) 0.0020(6) 0.0048(6) -0.0004(6)
C16 0.0134(9) 0.0093(9) 0.0083(9) 0.0001(6) 0.0050(7) -0.0012(6)
C14 0.0128(9) 0.0096(9) 0.0057(8) 0.0010(6) 0.0026(7) 0.0019(7)
C3 0.0145(9) 0.0093(9) 0.0125(9) -0.0001(6) 0.0036(7) -0.0003(7)
C11 0.0111(9) 0.0150(9) 0.0112(9) 0.0020(7) 0.0029(7) 0.0005(7)
C17 0.0113(8) 0.0093(9) 0.0073(8) -0.0002(6) 0.0025(7) -0.0009(6)
C1 0.0154(9) 0.0139(10) 0.0104(9) -0.0019(6) 0.0047(7) -0.0004(7)
C15 0.0094(8) 0.0087(9) 0.0092(9) -0.0012(6) 0.0028(7) -0.0014(6)
C9 0.0167(9) 0.0113(9) 0.0117(9) 0.0019(6) 0.0068(8) -0.0019(7)
C18 0.0130(9) 0.0102(9) 0.0057(8) -0.0013(6) 0.0024(7) -0.0001(7)
C7 0.0121(9) 0.0177(10) 0.0137(10) -0.0011(7) 0.0018(8) 0.0020(7)
C2 0.0154(9) 0.0147(10) 0.0147(10) -0.0030(7) 0.0065(8) 0.0028(7)
C12 0.0136(9) 0.0121(9) 0.0132(9) 0.0023(7) 0.0047(7) 0.0014(7)
C8 0.0187(10) 0.0149(10) 0.0114(9) -0.0008(7) 0.0063(8) 0.0019(7)
C13 0.0161(10) 0.0174(10) 0.0102(9) 0.0019(7) 0.0030(8) 0.0011(7)
C10 0.0147(9) 0.0150(10) 0.0122(9) 0.0025(7) 0.0047(8) 0.0037(7)
C4 0.0182(10) 0.0157(10) 0.0077(9) -0.0012(7) 0.0043(7) -0.0008(7)
C5 0.0154(9) 0.0150(10) 0.0125(9) -0.0012(7) 0.0072(8) 0.0012(7)
C6 0.0146(9) 0.0187(10) 0.0131(10) -0.0032(7) 0.0008(8) 0.0024(7)

loop_
_atom_type_symbol
_atom_type_description
_atom_type_scat_dispersion_real
_atom_type_scat_dispersion_imag
_atom_type_scat_source
C C 0.0033 0.0016 'International Tables Vol C Tables 4.2.6.8 and 6.1.1.4'
H H 0.0000 0.0000 'International Tables Vol C Tables 4.2.6.8 and 6.1.1.4'
N N 0.0061 0.0033 'International Tables Vol C Tables 4.2.6.8 and 6.1.1.4'
O O 0.0106 0.0060 'International Tables Vol C Tables 4.2.6.8 and 6.1.1.4'
Zn Zn 0.2839 1.4301 'International Tables Vol C Tables 4.2.6.8 and 6.1.1.4'

loop_
_geom_angle_atom_site_label_1
_geom_angle_atom_site_label_2
_geom_angle_atom_site_label_3
_geom_angle
_geom_angle_site_symmetry_1
_geom_angle_site_symmetry_3
O1 Zn1 O4 102.10(5) . 4_565
O1 Zn1 N1 109.92(6) . .
O1 Zn1 N2 108.02(6) . 2_655
N1 Zn1 O4 118.10(6) . 4_565
N2 Zn1 O4 107.58(6) 2_655 4_565
N2 Zn1 N1 110.47(6) 2_655 .
C14 O1 Zn1 110.04(11) . .
C18 O4 Zn1 105.53(11) . 4_566
H6C O6 H6D 109.5 . .
H9A O9 H9B 109.7 . .
H7C O7 H7D 109.5 . .
H5A O5 H5B 109.5 . .
H8C O8 H8D 104.5 . .
C1 N1 Zn1 120.89(13) . .
C5 N1 Zn1 121.56(13) . .
C5 N1 C1 117.51(17) . .
C11 N2 Zn1 120.58(13) . 2_645
C12 N2 Zn1 121.42(13) . 2_645
C12 N2 C11 118.00(16) . .
C17 C16 H16 119.6 3_566 .
C17 C16 C15 120.77(16) 3_566 .
C15 C16 H16 119.6 . .
O1 C14 C15 116.29(16) . .
O2 C14 O1 123.74(16) . .
O2 C14 C15 119.88(16) . .
C2 C3 C4 116.21(17) . .
C2 C3 C6 122.67(17) . .
C4 C3 C6 121.12(17) . .
N2 C11 H11 118.8 . .
N2 C11 C10 122.36(18) . .
C10 C11 H11 118.8 . .
C16 C17 C15 119.43(16) 3_566 .
C16 C17 C18 120.86(16) 3_566 .
C15 C17 C18 119.37(16) . .
N1 C1 H1 118.6 . .
N1 C1 C2 122.80(17) . .
C2 C1 H1 118.6 . .
C16 C15 C14 117.39(16) . .
C16 C15 C17 119.79(16) . .
C17 C15 C14 122.82(16) . .
C13 C9 C8 121.59(18) . .
C10 C9 C8 120.74(17) . .
C10 C9 C13 117.57(18) . .
O3 C18 O4 122.68(16) . .
O3 C18 C17 117.41(16) . .
O4 C18 C17 119.86(16) . .
H7A C7 H7B 107.8 . .
C8 C7 H7A 109.0 . .
C8 C7 H7B 109.0 . .
C6 C7 H7A 109.0 . .
C6 C7 H7B 109.0 . .
C6 C7 C8 112.85(16) . .
C3 C2 H2 119.8 . .
C1 C2 C3 120.31(17) . .
C1 C2 H2 119.8 . .
N2 C12 H12 118.7 . .
N2 C12 C13 122.62(18) . .
C13 C12 H12 118.7 . .
C9 C8 C7 111.17(15) . .
C9 C8 H8A 109.4 . .
C9 C8 H8B 109.4 . .
C7 C8 H8A 109.4 . .
C7 C8 H8B 109.4 . .
H8A C8 H8B 108.0 . .
C9 C13 H13 120.2 . .
C12 C13 C9 119.61(18) . .
C12 C13 H13 120.2 . .
C11 C10 C9 119.83(18) . .
C11 C10 H10 120.1 . .
C9 C10 H10 120.1 . .
C3 C4 H4 119.6 . .
C5 C4 C3 120.71(17) . .
C5 C4 H4 119.6 . .
N1 C5 C4 122.44(17) . .
N1 C5 H5 118.8 . .
C4 C5 H5 118.8 . .
C3 C6 C7 113.95(16) . .
C3 C6 H6A 108.8 . .
C3 C6 H6B 108.8 . .
C7 C6 H6A 108.8 . .
C7 C6 H6B 108.8 . .
H6A C6 H6B 107.7 . .

loop_
_geom_bond_atom_site_label_1
_geom_bond_atom_site_label_2
_geom_bond_distance
_geom_bond_site_symmetry_2
Zn1 O1 1.9960(13) .
Zn1 O4 2.0308(13) 4_565
Zn1 N1 2.0247(16) .
Zn1 N2 2.0223(16) 2_655
O1 C14 1.290(2) .
O3 C18 1.241(2) .
O2 C14 1.233(2) .
O4 C18 1.286(2) .
O6 H6C 0.8501 .
O6 H6D 0.8500 .
O9 H9A 0.8501 .
O9 H9B 0.7845 .
O7 H7C 0.8500 .
O7 H7D 0.8500 .
O5 H5A 0.8501 .
O5 H5B 0.8498 .
O8 H8C 0.8499 .
O8 H8D 0.8500 .
N1 C1 1.347(2) .
N1 C5 1.345(2) .
N2 C11 1.348(2) .
N2 C12 1.346(2) .
C16 H16 0.9500 .
C16 C17 1.391(2) 3_566
C16 C15 1.395(2) .
C14 C15 1.508(2) .
C3 C2 1.394(3) .
C3 C4 1.396(3) .
C3 C6 1.508(3) .
C11 H11 0.9500 .
C11 C10 1.380(3) .
C17 C15 1.399(2) .
C17 C18 1.505(2) .
C1 H1 0.9500 .
C1 C2 1.377(3) .
C9 C8 1.505(3) .
C9 C13 1.394(3) .
C9 C10 1.390(3) .
C7 H7A 0.9900 .
C7 H7B 0.9900 .
C7 C8 1.545(3) .
C7 C6 1.524(3) .
C2 H2 0.9500 .
C12 H12 0.9500 .
C12 C13 1.378(3) .
C8 H8A 0.9900 .
C8 H8B 0.9900 .
C13 H13 0.9500 .
C10 H10 0.9500 .
C4 H4 0.9500 .
C4 C5 1.376(3) .
C5 H5 0.9500 .
C6 H6A 0.9900 .
C6 H6B 0.9900 .

loop_
_geom_hbond_atom_site_label_D
_geom_hbond_atom_site_label_H
_geom_hbond_atom_site_label_A
_geom_hbond_distance_DH
_geom_hbond_distance_HA
_geom_hbond_distance_DA
_geom_hbond_angle_DHA
_geom_hbond_site_symmetry_A
_geom_hbond_publ_flag
O6 H6C O5 0.85 1.89 2.735(2) 176.6 . yes
O6 H6D O4 0.85 2.07 2.8772(19) 157.7 1_655 yes
O9 H9A O3 0.85 2.08 2.845(2) 149.9 . yes
O9 H9B O8 0.78 1.97 2.725(2) 161.5 3_666 yes
O7 H7C O1 0.85 2.02 2.8605(19) 171.5 1_655 yes
O7 H7D O6 0.85 1.96 2.765(2) 157.8 4_565 yes
O5 H5A O9 0.85 1.91 2.753(2) 172.4 . yes
O5 H5B O2 0.85 1.93 2.7674(19) 166.4 3_666 yes
O8 H8C O5 0.85 1.96 2.812(2) 175.0 . yes
O8 H8D O7 0.85 1.96 2.801(2) 169.5 . yes

loop_
_geom_torsion_atom_site_label_1
_geom_torsion_atom_site_label_2
_geom_torsion_atom_site_label_3
_geom_torsion_atom_site_label_4
_geom_torsion
_geom_torsion_site_symmetry_1
_geom_torsion_site_symmetry_2
_geom_torsion_site_symmetry_3
_geom_torsion_site_symmetry_4
Zn1 O1 C14 O2 -6.4(2) . . . .
Zn1 O1 C14 C15 170.35(12) . . . .
Zn1 O4 C18 O3 -1.6(2) 4_566 . . .
Zn1 O4 C18 C17 -179.02(13) 4_566 . . .
Zn1 N1 C1 C2 178.77(15) . . . .
Zn1 N1 C5 C4 -179.09(14) . . . .
Zn1 N2 C11 C10 -179.40(14) 2_645 . . .
Zn1 N2 C12 C13 178.78(14) 2_645 . . .
O1 C14 C15 C16 -111.57(19) . . . .
O1 C14 C15 C17 67.8(2) . . . .
O2 C14 C15 C16 65.3(2) . . . .
O2 C14 C15 C17 -115.4(2) . . . .
N1 C1 C2 C3 0.2(3) . . . .
N2 C11 C10 C9 0.8(3) . . . .
N2 C12 C13 C9 0.4(3) . . . .
C16 C17 C15 C16 0.9(3) 3_566 . . .
C16 C17 C15 C14 -178.39(17) 3_566 . . .
C16 C17 C18 O3 -143.06(18) 3_566 . . .
C16 C17 C18 O4 34.5(3) 3_566 . . .
C3 C4 C5 N1 0.5(3) . . . .
C11 N2 C12 C13 -0.5(3) . . . .
C17 C16 C15 C14 178.41(16) 3_566 . . .
C17 C16 C15 C17 -1.0(3) 3_566 . . .
C1 N1 C5 C4 -1.4(3) . . . .
C15 C17 C18 O3 30.2(2) . . . .
C15 C17 C18 O4 -152.29(17) . . . .
C18 C17 C15 C16 -172.36(17) . . . .
C18 C17 C15 C14 8.3(3) . . . .
C2 C3 C4 C5 0.8(3) . . . .
C2 C3 C6 C7 -29.6(3) . . . .
C12 N2 C11 C10 -0.1(3) . . . .
C8 C9 C13 C12 -175.96(17) . . . .
C8 C9 C10 C11 175.42(17) . . . .
C8 C7 C6 C3 -62.6(2) . . . .
C13 C9 C8 C7 76.5(2) . . . .
C13 C9 C10 C11 -0.9(3) . . . .
C10 C9 C8 C7 -99.7(2) . . . .
C10 C9 C13 C12 0.4(3) . . . .
C4 C3 C2 C1 -1.1(3) . . . .
C4 C3 C6 C7 151.09(18) . . . .
C5 N1 C1 C2 1.0(3) . . . .
C6 C3 C2 C1 179.57(18) . . . .
C6 C3 C4 C5 -179.88(18) . . . .
C6 C7 C8 C9 151.51(17) . . . .
